data_2235088
loop_
_publ_author_name
'Perdih, Franc'

_publ_section_title
;
 Tris(3-chloropentane-2,4-dionato-\k^2^<i>O</i>,<i>O</i>')aluminium
;
_journal_coeditor_code IM2374
_journal_issue 6
_journal_name_full 'Acta Crystallographica Section E'
_journal_page_first m806
_journal_paper_doi 10.1107/S1600536812023203
_journal_volume 68
_journal_year 2012
_chemical_formula_iupac '[Al (C5 H6 Cl O2)3]'
_chemical_formula_moiety 'C15 H18 Al Cl3 O6'
_chemical_formula_sum 'C15 H18 Al Cl3 O6'
_chemical_formula_weight 427.62
_chemical_name_common
;
tris(3-chloro-acetilacetonato)aluminium(III)
;
_chemical_name_systematic
;
Tris(3-chloropentane-2,4-dionato-\k^2^<i>O</i>,<i>O</i>')aluminium
;
_space_group_IT_number 15
_symmetry_cell_setting monoclinic
_symmetry_space_group_name_Hall '-C 2yc'
_symmetry_space_group_name_H-M 'C 1 2/c 1'
_atom_sites_solution_hydrogens geom
_atom_sites_solution_primary direct
_atom_sites_solution_secondary difmap
_audit_creation_method 'WinGX routine CIF_UPDATE'
_cell_angle_alpha 90
_cell_angle_beta 106.368(2)
_cell_angle_gamma 90
_cell_formula_units_Z 4
_cell_length_a 12.8790(3)
_cell_length_b 9.9086(2)
_cell_length_c 15.5311(4)
_cell_measurement_reflns_used 2269
_cell_measurement_temperature 293(2)
_cell_measurement_theta_max 27.48
_cell_measurement_theta_min 2.55
_cell_volume 1901.64(8)
_computing_cell_refinement 'DENZO-SMN (Otwinowski & Minor, 1997)'
_computing_data_collection 'COLLECT (Hooft, 1998)'
_computing_data_reduction 'DENZO-SMN (Otwinowski & Minor, 1997)'
_computing_molecular_graphics 'ORTEP-3 for Windows (Farrugia, 1997)'
_computing_publication_material
;
WinGX (Farrugia, 1999) and publCIF (Westrip, 2010)
;
_computing_structure_refinement 'SHELXL97 (Sheldrick, 2008)'
_computing_structure_solution 'SIR97 (Altomare <i>et al.</i>, 1999)'
_diffrn_ambient_temperature 293(2)
_diffrn_detector_area_resol_mean 0.055
_diffrn_measured_fraction_theta_full 0.985
_diffrn_measured_fraction_theta_max 0.985
_diffrn_measurement_device_type
;
Nonius KappaCCD area-detector
;
_diffrn_measurement_method '\w scans'
_diffrn_radiation_monochromator graphite
_diffrn_radiation_type MoK\a
_diffrn_radiation_wavelength 0.71073
_diffrn_reflns_av_R_equivalents 0.0137
_diffrn_reflns_limit_h_max 16
_diffrn_reflns_limit_h_min -16
_diffrn_reflns_limit_k_max 12
_diffrn_reflns_limit_k_min -10
_diffrn_reflns_limit_l_max 20
_diffrn_reflns_limit_l_min -20
_diffrn_reflns_number 3916
_diffrn_reflns_theta_full 27.49
_diffrn_reflns_theta_max 27.49
_diffrn_reflns_theta_min 5.64
_exptl_absorpt_coefficient_mu 0.556
_exptl_absorpt_correction_T_max 0.9569
_exptl_absorpt_correction_T_min 0.8379
_exptl_absorpt_correction_type multi-scan
_exptl_absorpt_process_details '(SCALEPACK; Otwinowski & Minor, 1997)'
_exptl_crystal_colour pink
_exptl_crystal_density_diffrn 1.494
_exptl_crystal_density_method 'not measured'
_exptl_crystal_description plate
_exptl_crystal_F_000 880
_exptl_crystal_size_max 0.33
_exptl_crystal_size_mid 0.25
_exptl_crystal_size_min 0.08
_refine_diff_density_max 0.331
_refine_diff_density_min -0.343
_refine_ls_extinction_method none
_refine_ls_goodness_of_fit_ref 1.054
_refine_ls_hydrogen_treatment constr
_refine_ls_matrix_type full
_refine_ls_number_parameters 118
_refine_ls_number_reflns 2156
_refine_ls_number_restraints 0
_refine_ls_restrained_S_all 1.054
_refine_ls_R_factor_all 0.053
_refine_ls_R_factor_gt 0.0419
_refine_ls_shift/su_max 0
_refine_ls_shift/su_mean 0
_refine_ls_structure_factor_coef Fsqd
_refine_ls_weighting_details 'calc w=1/[\s^2^(Fo^2^)+(0.0632P)^2^+1.1678P] where P=(Fo^2^+2Fc^2^)/3'
_refine_ls_weighting_scheme calc
_refine_ls_wR_factor_ref 0.1251
_reflns_number_gt 1759
_reflns_number_total 2156
_reflns_threshold_expression >2\s(I)
_cod_data_source_file im2374.cif
_cod_data_source_block I
_cod_original_sg_symbol_H-M 'C 2/c'
_cod_database_code 2235088
_cod_database_fobs_code 2235088

loop_
_symmetry_equiv_pos_as_xyz
'x, y, z'
'-x, y, -z+1/2'
'x+1/2, y+1/2, z'
'-x+1/2, y+1/2, -z+1/2'
'-x, -y, -z'
'x, -y, z-1/2'
'-x+1/2, -y+1/2, -z'
'x+1/2, -y+1/2, z-1/2'

loop_
_atom_site_type_symbol
_atom_site_label
_atom_site_fract_x
_atom_site_fract_y
_atom_site_fract_z
_atom_site_U_iso_or_equiv
_atom_site_adp_type
_atom_site_calc_flag
_atom_site_refinement_flags
_atom_site_occupancy
Al Al1 0.5 0.15245(8) 0.25 0.0454(2) Uani d S 1
Cl Cl1 0.36200(7) 0.39260(8) -0.04272(5) 0.0995(3) Uani d . 1
Cl Cl2 0.5 -0.35153(8) 0.25 0.0799(3) Uani d S 1
O O1 0.39394(11) 0.28432(14) 0.20496(10) 0.0575(4) Uani d . 1
O O2 0.53620(11) 0.15368(15) 0.14118(9) 0.0565(4) Uani d . 1
O O3 0.39461(10) 0.01885(13) 0.20911(9) 0.0527(3) Uani d . 1
C C1 0.2712(2) 0.4373(3) 0.1141(2) 0.0824(8) Uani d . 1
H H1A 0.2095 0.4025 0.0694 0.124 Uiso calc R 1
H H1B 0.292 0.5223 0.0945 0.124 Uiso calc R 1
H H1C 0.2532 0.4496 0.1695 0.124 Uiso calc R 1
C C2 0.36336(15) 0.33939(18) 0.12819(15) 0.0558(5) Uani d . 1
C C3 0.41130(17) 0.3110(2) 0.06059(14) 0.0587(5) Uani d . 1
C C4 0.49653(15) 0.2202(2) 0.06969(12) 0.0529(4) Uani d . 1
C C5 0.5460(2) 0.1956(3) -0.00518(15) 0.0756(7) Uani d . 1
H H5A 0.6094 0.1406 0.016 0.113 Uiso calc R 1
H H5B 0.5656 0.2803 -0.0262 0.113 Uiso calc R 1
H H5C 0.4947 0.1502 -0.0534 0.113 Uiso calc R 1
C C6 0.29806(17) -0.1843(2) 0.17442(17) 0.0671(6) Uani d . 1
H H6A 0.2393 -0.1214 0.156 0.101 Uiso calc R 1
H H6B 0.2852 -0.2439 0.2191 0.101 Uiso calc R 1
H H6C 0.3034 -0.2359 0.1235 0.101 Uiso calc R 1
C C7 0.40167(15) -0.10871(18) 0.21301(11) 0.0468(4) Uani d . 1
C C8 0.5 -0.1744(3) 0.25 0.0493(6) Uani d S 1

loop_
_atom_site_aniso_label
_atom_site_aniso_U_11
_atom_site_aniso_U_22
_atom_site_aniso_U_33
_atom_site_aniso_U_12
_atom_site_aniso_U_13
_atom_site_aniso_U_23
Al1 0.0412(4) 0.0466(4) 0.0457(4) 0 0.0078(3) 0
Cl1 0.1147(6) 0.0930(5) 0.0719(4) 0.0188(4) -0.0043(4) 0.0304(3)
Cl2 0.0779(6) 0.0479(4) 0.0966(6) 0 -0.0039(4) 0
O1 0.0517(7) 0.0531(8) 0.0671(8) 0.0097(6) 0.0155(6) 0.0005(6)
O2 0.0512(7) 0.0686(8) 0.0482(7) 0.0139(6) 0.0116(5) 0.0076(6)
O3 0.0422(6) 0.0522(7) 0.0565(7) 0.0005(5) 0.0021(5) -0.0059(6)
C1 0.0621(13) 0.0577(12) 0.114(2) 0.0167(11) 0.0029(13) -0.0025(13)
C2 0.0430(9) 0.0406(9) 0.0739(13) -0.0008(7) 0.0002(8) -0.0001(8)
C3 0.0546(11) 0.0536(10) 0.0573(11) -0.0005(9) -0.0015(8) 0.0105(9)
C4 0.0461(9) 0.0589(10) 0.0483(9) -0.0071(8) 0.0043(7) 0.0034(8)
C5 0.0700(14) 0.1046(19) 0.0528(11) 0.0003(14) 0.0182(10) 0.0051(12)
C6 0.0496(11) 0.0674(13) 0.0775(14) -0.0105(10) 0.0066(10) -0.0102(11)
C7 0.0457(9) 0.0526(10) 0.0400(8) -0.0046(7) 0.0088(7) -0.0045(7)
C8 0.0512(14) 0.0484(13) 0.0443(12) 0 0.0072(10) 0

loop_
_atom_type_symbol
_atom_type_description
_atom_type_scat_dispersion_real
_atom_type_scat_dispersion_imag
_atom_type_scat_source
C C 0.0033 0.0016 'International Tables Vol C Tables 4.2.6.8 and 6.1.1.4'
H H 0 0 'International Tables Vol C Tables 4.2.6.8 and 6.1.1.4'
Al Al 0.0645 0.0514 'International Tables Vol C Tables 4.2.6.8 and 6.1.1.4'
Cl Cl 0.1484 0.1585 'International Tables Vol C Tables 4.2.6.8 and 6.1.1.4'
O O 0.0106 0.006 'International Tables Vol C Tables 4.2.6.8 and 6.1.1.4'

loop_
_geom_angle_atom_site_label_1
_geom_angle_atom_site_label_2
_geom_angle_atom_site_label_3
_geom_angle_site_symmetry_1
_geom_angle_site_symmetry_3
_geom_angle
O3 Al1 O3 . 2_655 90.12(8)
O3 Al1 O2 . 2_655 88.26(6)
O3 Al1 O2 2_655 2_655 92.26(6)
O3 Al1 O2 . . 92.26(6)
O3 Al1 O2 2_655 . 88.26(6)
O2 Al1 O2 2_655 . 179.26(10)
O3 Al1 O1 . 2_655 178.02(6)
O3 Al1 O1 2_655 2_655 89.08(6)
O2 Al1 O1 2_655 2_655 89.96(6)
O2 Al1 O1 . 2_655 89.53(7)
O3 Al1 O1 . . 89.08(6)
O3 Al1 O1 2_655 . 178.02(6)
O2 Al1 O1 2_655 . 89.53(7)
O2 Al1 O1 . . 89.96(6)
O1 Al1 O1 2_655 . 91.78(9)
C2 O1 Al1 . . 130.55(13)
C4 O2 Al1 . . 130.63(13)
C7 O3 Al1 . . 130.76(12)
C2 C1 H1A . . 109.5
C2 C1 H1B . . 109.5
H1A C1 H1B . . 109.5
C2 C1 H1C . . 109.5
H1A C1 H1C . . 109.5
H1B C1 H1C . . 109.5
O1 C2 C3 . . 122.47(17)
O1 C2 C1 . . 116.0(2)
C3 C2 C1 . . 121.5(2)
C2 C3 C4 . . 123.97(18)
C2 C3 Cl1 . . 118.44(16)
C4 C3 Cl1 . . 117.59(17)
O2 C4 C3 . . 122.35(18)
O2 C4 C5 . . 116.20(19)
C3 C4 C5 . . 121.44(19)
C4 C5 H5A . . 109.5
C4 C5 H5B . . 109.5
H5A C5 H5B . . 109.5
C4 C5 H5C . . 109.5
H5A C5 H5C . . 109.5
H5B C5 H5C . . 109.5
C7 C6 H6A . . 109.5
C7 C6 H6B . . 109.5
H6A C6 H6B . . 109.5
C7 C6 H6C . . 109.5
H6A C6 H6C . . 109.5
H6B C6 H6C . . 109.5
O3 C7 C8 . . 121.98(17)
O3 C7 C6 . . 115.78(17)
C8 C7 C6 . . 122.24(19)
C7 C8 C7 2_655 . 124.4(2)
C7 C8 Cl2 2_655 . 117.82(12)
C7 C8 Cl2 . . 117.82(12)

loop_
_geom_bond_atom_site_label_1
_geom_bond_atom_site_label_2
_geom_bond_site_symmetry_2
_geom_bond_distance
Al1 O3 . 1.8741(14)
Al1 O3 2_655 1.8741(14)
Al1 O2 2_655 1.8756(13)
Al1 O2 . 1.8756(13)
Al1 O1 2_655 1.8772(14)
Al1 O1 . 1.8772(14)
Cl1 C3 . 1.748(2)
Cl2 C8 . 1.755(3)
O1 C2 . 1.269(3)
O2 C4 . 1.268(2)
O3 C7 . 1.267(2)
C1 C2 . 1.500(3)
C1 H1A . 0.96
C1 H1B . 0.96
C1 H1C . 0.96
C2 C3 . 1.389(3)
C3 C4 . 1.395(3)
C4 C5 . 1.495(3)
C5 H5A . 0.96
C5 H5B . 0.96
C5 H5C . 0.96
C6 C7 . 1.500(3)
C6 H6A . 0.96
C6 H6B . 0.96
C6 H6C . 0.96
C7 C8 . 1.396(2)
C8 C7 2_655 1.396(2)

loop_
_geom_hbond_atom_site_label_D
_geom_hbond_atom_site_label_H
_geom_hbond_atom_site_label_A
_geom_hbond_site_symmetry_A
_geom_hbond_distance_DH
_geom_hbond_distance_HA
_geom_hbond_distance_DA
_geom_hbond_angle_DHA
C6 H6A Cl1 7_555 0.96 2.94 3.796(2) 149.2

loop_
_geom_torsion_atom_site_label_1
_geom_torsion_atom_site_label_2
_geom_torsion_atom_site_label_3
_geom_torsion_atom_site_label_4
_geom_torsion_site_symmetry_1
_geom_torsion_site_symmetry_4
_geom_torsion
O3 Al1 O1 C2 . . -89.43(17)
O2 Al1 O1 C2 2_655 . -177.70(17)
O2 Al1 O1 C2 . . 2.83(18)
O1 Al1 O1 C2 2_655 . 92.36(17)
O3 Al1 O2 C4 . . 87.74(18)
O3 Al1 O2 C4 2_655 . 177.79(18)
O1 Al1 O2 C4 2_655 . -93.12(18)
O1 Al1 O2 C4 . . -1.34(18)
O3 Al1 O3 C7 2_655 . 1.05(13)
O2 Al1 O3 C7 2_655 . -91.21(17)
O2 Al1 O3 C7 . . 89.32(16)
O1 Al1 O3 C7 . . 179.24(16)
Al1 O1 C2 C3 . . -2.7(3)
Al1 O1 C2 C1 . . 176.98(15)
O1 C2 C3 C4 . . 0.2(3)
C1 C2 C3 C4 . . -179.5(2)
O1 C2 C3 Cl1 . . 179.76(15)
C1 C2 C3 Cl1 . . 0.1(3)
Al1 O2 C4 C3 . . -0.2(3)
Al1 O2 C4 C5 . . 179.99(15)
C2 C3 C4 O2 . . 1.3(3)
Cl1 C3 C4 O2 . . -178.31(15)
C2 C3 C4 C5 . . -179.0(2)
Cl1 C3 C4 C5 . . 1.4(3)
Al1 O3 C7 C8 . . -2.0(3)
Al1 O3 C7 C6 . . 178.65(13)
O3 C7 C8 C7 . 2_655 1.01(12)
C6 C7 C8 C7 . 2_655 -179.72(19)
O3 C7 C8 Cl2 . . -178.99(12)
C6 C7 C8 Cl2 . . 0.28(19)
